data_7158509
loop_
_publ_author_name
'He, Xuefeng'
'Buchotte, Marie'
'Guillot, R\'egis'
'Deloisy, Sandrine'
'Aitken, David J.'

_publ_section_title
;
 A case study of the MAC (masked acyl cyanide) oxyhomologation of
 <i>N</i>,<i>N</i>-dibenzyl-L-phenylalaninal with <i>anti</i>
 diastereoselectivity: preparation of
 (2<i>S</i>,3<i>S</i>)-allophenylnorstatin esters.
;
_journal_issue 8
_journal_name_full 'Organic &amp; biomolecular chemistry'
_journal_page_first 1769
_journal_page_last 1781
_journal_paper_doi 10.1039/d1ob02411f
_journal_volume 20
_journal_year 2022
_chemical_absolute_configuration ad
_chemical_formula_moiety 'C41 H45 N O3 Si'
_chemical_formula_sum 'C41 H45 N O3 Si'
_chemical_formula_weight 627.87
_space_group_crystal_system monoclinic
_space_group_IT_number 4
_space_group_name_Hall 'P 2yb'
_space_group_name_H-M_alt 'P 1 21 1'
_atom_sites_solution_hydrogens geom
_atom_sites_solution_primary difmap
_audit_creation_method SHELXL-2018/3
_audit_update_record
;
2021-06-07 deposited with the CCDC.	2022-02-07 downloaded from the CCDC.
;
_cell_angle_alpha 90
_cell_angle_beta 107.0600(10)
_cell_angle_gamma 90
_cell_formula_units_Z 4
_cell_length_a 10.8331(4)
_cell_length_b 24.5894(10)
_cell_length_c 13.8643(5)
_cell_measurement_reflns_used 9807
_cell_measurement_temperature 100(1)
_cell_measurement_theta_max 66.84
_cell_measurement_theta_min 3.33
_cell_volume 3530.7(2)
_computing_cell_refinement 'Bruker SAINT'
_computing_data_collection 'Bruker APEX3'
_computing_data_reduction 'Bruker SAINT'
_computing_structure_refinement 'SHELXL-2018/3 (Sheldrick, 2018)'
_computing_structure_solution 'SHELXS-97 (Sheldrick 2008)'
_diffrn_ambient_temperature 100(1)
_diffrn_measured_fraction_theta_full 0.998
_diffrn_measured_fraction_theta_max 0.998
_diffrn_measurement_device_type 'Bruker VENTURE PHOTON100 CMOS'
_diffrn_measurement_method '\f and \w scans'
_diffrn_radiation_probe x-ray
_diffrn_radiation_type CuK\a
_diffrn_radiation_wavelength 1.54178
_diffrn_reflns_av_R_equivalents 0.0379
_diffrn_reflns_av_unetI/netI 0.0297
_diffrn_reflns_Laue_measured_fraction_full 0.998
_diffrn_reflns_Laue_measured_fraction_max 0.998
_diffrn_reflns_limit_h_max 12
_diffrn_reflns_limit_h_min -12
_diffrn_reflns_limit_k_max 29
_diffrn_reflns_limit_k_min -29
_diffrn_reflns_limit_l_max 14
_diffrn_reflns_limit_l_min -16
_diffrn_reflns_number 53535
_diffrn_reflns_point_group_measured_fraction_full 0.993
_diffrn_reflns_point_group_measured_fraction_max 0.993
_diffrn_reflns_theta_full 66.836
_diffrn_reflns_theta_max 66.836
_diffrn_reflns_theta_min 3.334
_exptl_absorpt_coefficient_mu 0.880
_exptl_absorpt_correction_T_max 0.9528
_exptl_absorpt_correction_T_min 0.8563
_exptl_absorpt_correction_type multi-scan
_exptl_absorpt_process_details 'Bruker APEX3'
_exptl_crystal_colour colorless
_exptl_crystal_density_diffrn 1.181
_exptl_crystal_description block
_exptl_crystal_F_000 1344
_exptl_crystal_size_max 0.170
_exptl_crystal_size_mid 0.150
_exptl_crystal_size_min 0.100
_refine_diff_density_max 0.477
_refine_diff_density_min -0.282
_refine_diff_density_rms 0.036
_refine_ls_abs_structure_details
;
 Flack x determined using 5632 quotients [(I+)-(I-)]/[(I+)+(I-)]
 (Parsons, Flack and Wagner, Acta Cryst. B69 (2013) 249-259).
;
_refine_ls_abs_structure_Flack 0.052(7)
_refine_ls_extinction_method none
_refine_ls_goodness_of_fit_ref 1.024
_refine_ls_hydrogen_treatment constr
_refine_ls_matrix_type full
_refine_ls_number_parameters 837
_refine_ls_number_reflns 12440
_refine_ls_number_restraints 1
_refine_ls_restrained_S_all 1.024
_refine_ls_R_factor_all 0.0318
_refine_ls_R_factor_gt 0.0308
_refine_ls_shift/su_max 0.000
_refine_ls_shift/su_mean 0.000
_refine_ls_structure_factor_coef Fsqd
_refine_ls_weighting_details 'w=1/[\s^2^(Fo^2^)+(0.0434P)^2^+0.8374P] where P=(Fo^2^+2Fc^2^)/3'
_refine_ls_weighting_scheme calc
_refine_ls_wR_factor_gt 0.0787
_refine_ls_wR_factor_ref 0.0793
_reflns_Friedel_coverage 0.941
_reflns_Friedel_fraction_full 0.988
_reflns_Friedel_fraction_max 0.988
_reflns_number_gt 12132
_reflns_number_total 12440
_reflns_threshold_expression 'I > 2\s(I)'
_cod_data_source_file d1ob02411f2.cif
_cod_data_source_block RX
_cod_depositor_comments 'Adding full bibliography for 7158509.cif.'
_cod_original_sg_symbol_H-M 'P 21'
_cod_database_code 7158509
_shelx_space_group_comment
;
The symmetry employed for this shelxl refinement is uniquely defined
by the following loop, which should always be used as a source of
symmetry information in preference to the above space-group names.
They are only intended as comments.
;
_shelx_estimated_absorpt_t_min 0.869
_shelx_estimated_absorpt_t_max 0.920

loop_
_space_group_symop_operation_xyz
'x, y, z'
'-x, y+1/2, -z'

loop_
_atom_site_label
_atom_site_type_symbol
_atom_site_fract_x
_atom_site_fract_y
_atom_site_fract_z
_atom_site_U_iso_or_equiv
_atom_site_adp_type
_atom_site_occupancy
_atom_site_site_symmetry_order
_atom_site_calc_flag
_atom_site_refinement_flags_posn
_atom_site_refinement_flags_adp
_atom_site_refinement_flags_occupancy
_atom_site_disorder_assembly
_atom_site_disorder_group
C1 C 0.4239(2) 0.34953(10) 0.69643(18) 0.0213(5) Uani 1 1 d . . . . .
C01I C 1.0979(2) 0.34165(11) 0.22095(18) 0.0220(5) Uani 1 1 d . . . . .
H01I H 1.042742 0.354849 0.257776 0.026 Uiso 1 1 calc R U . . .
C2 C 0.3331(3) 0.33242(11) 0.74366(19) 0.0268(6) Uani 1 1 d . . . . .
H2 H 0.243738 0.336104 0.709247 0.032 Uiso 1 1 calc R U . . .
C3 C 0.3710(3) 0.31005(12) 0.8403(2) 0.0362(7) Uani 1 1 d . . . . .
H3 H 0.307868 0.298629 0.871189 0.043 Uiso 1 1 calc R U . . .
C4 C 0.5011(3) 0.30453(12) 0.8911(2) 0.0412(8) Uani 1 1 d . . . . .
H4 H 0.527204 0.289658 0.957203 0.049 Uiso 1 1 calc R U . . .
C5 C 0.5928(3) 0.32054(12) 0.8459(2) 0.0351(7) Uani 1 1 d . . . . .
H5 H 0.681965 0.316351 0.880740 0.042 Uiso 1 1 calc R U . . .
C6 C 0.5552(3) 0.34282(11) 0.7495(2) 0.0271(6) Uani 1 1 d . . . . .
H6 H 0.619172 0.353677 0.719001 0.032 Uiso 1 1 calc R U . . .
C7 C 0.1939(2) 0.37448(10) 0.51189(17) 0.0170(5) Uani 1 1 d . . . . .
C8 C 0.1088(2) 0.41676(10) 0.46884(18) 0.0197(5) Uani 1 1 d . . . . .
H8 H 0.140135 0.453014 0.472194 0.024 Uiso 1 1 calc R U . . .
C9 C -0.0210(2) 0.40623(11) 0.42125(19) 0.0241(5) Uani 1 1 d . . . . .
H9 H -0.077301 0.435254 0.391803 0.029 Uiso 1 1 calc R U . . .
C10 C -0.0687(2) 0.35362(12) 0.41649(18) 0.0243(6) Uani 1 1 d . . . . .
H10 H -0.157525 0.346660 0.384390 0.029 Uiso 1 1 calc R U . . .
C11 C 0.0136(2) 0.31144(11) 0.45865(19) 0.0242(5) Uani 1 1 d . . . . .
H11 H -0.018595 0.275363 0.455924 0.029 Uiso 1 1 calc R U . . .
C12 C 0.1433(2) 0.32177(10) 0.50493(18) 0.0199(5) Uani 1 1 d . . . . .
H12 H 0.199257 0.292328 0.532627 0.024 Uiso 1 1 calc R U . . .
C13 C 0.4612(2) 0.37223(11) 0.47824(19) 0.0225(5) Uani 1 1 d . . . . .
C14 C 0.4242(3) 0.31602(13) 0.4310(2) 0.0343(7) Uani 1 1 d . . . . .
H14A H 0.473296 0.308465 0.383376 0.051 Uiso 1 1 calc R U . . .
H14B H 0.331574 0.315289 0.395272 0.051 Uiso 1 1 calc R U . . .
H14C H 0.443953 0.288329 0.484203 0.051 Uiso 1 1 calc R U . . .
C15 C 0.6085(2) 0.37585(12) 0.5229(2) 0.0301(6) Uani 1 1 d . . . . .
H15A H 0.639837 0.344309 0.566425 0.045 Uiso 1 1 calc R U . . .
H15B H 0.631050 0.409279 0.562711 0.045 Uiso 1 1 calc R U . . .
H15C H 0.648706 0.376285 0.468141 0.045 Uiso 1 1 calc R U . . .
C16 C 0.4182(3) 0.41612(14) 0.3960(2) 0.0351(7) Uani 1 1 d . . . . .
H16A H 0.448644 0.451797 0.424799 0.053 Uiso 1 1 calc R U . . .
H16B H 0.323744 0.416418 0.370053 0.053 Uiso 1 1 calc R U . . .
H16C H 0.454840 0.408097 0.340807 0.053 Uiso 1 1 calc R U . . .
C17 C 0.4232(2) 0.47868(10) 0.69185(17) 0.0155(5) Uani 1 1 d . . . . .
H17 H 0.511157 0.467024 0.733505 0.019 Uiso 1 1 calc R U . . .
C18 C 0.3261(2) 0.46434(10) 0.74741(18) 0.0199(5) Uani 1 1 d . . . . .
C19 C 0.3029(3) 0.45181(15) 0.9096(2) 0.0434(8) Uani 1 1 d . . . . .
H19A H 0.233985 0.479084 0.896643 0.065 Uiso 1 1 calc R U . . .
H19B H 0.353837 0.453298 0.980835 0.065 Uiso 1 1 calc R U . . .
H19C H 0.264789 0.415544 0.893972 0.065 Uiso 1 1 calc R U . . .
C20 C 0.4219(2) 0.54153(9) 0.67940(17) 0.0148(4) Uani 1 1 d . . . . .
H20 H 0.396874 0.556744 0.737886 0.018 Uiso 1 1 calc R U . . .
C21 C 0.3161(2) 0.55950(10) 0.58415(18) 0.0179(5) Uani 1 1 d . . . . .
H21A H 0.335784 0.544749 0.523862 0.022 Uiso 1 1 calc R U . . .
H21B H 0.232204 0.544217 0.585818 0.022 Uiso 1 1 calc R U . . .
C22 C 0.3052(2) 0.62052(10) 0.57552(17) 0.0184(5) Uani 1 1 d . . . . .
C23 C 0.3371(2) 0.64793(11) 0.49817(19) 0.0217(5) Uani 1 1 d . . . . .
H23 H 0.364563 0.627751 0.449743 0.026 Uiso 1 1 calc R U . . .
C24 C 0.3295(2) 0.70426(11) 0.4906(2) 0.0261(6) Uani 1 1 d . . . . .
H24 H 0.351758 0.722294 0.437379 0.031 Uiso 1 1 calc R U . . .
C25 C 0.2895(2) 0.73399(11) 0.5606(2) 0.0280(6) Uani 1 1 d . . . . .
H25 H 0.284616 0.772523 0.555983 0.034 Uiso 1 1 calc R U . . .
C26 C 0.2567(2) 0.70729(11) 0.6375(2) 0.0275(6) Uani 1 1 d . . . . .
H26 H 0.228280 0.727596 0.685258 0.033 Uiso 1 1 calc R U . . .
C27 C 0.2650(2) 0.65109(11) 0.64516(19) 0.0230(5) Uani 1 1 d . . . . .
H27 H 0.242866 0.633273 0.698613 0.028 Uiso 1 1 calc R U . . .
C28 C 0.6367(2) 0.56421(10) 0.78724(17) 0.0177(5) Uani 1 1 d . . . . .
H28A H 0.722618 0.577293 0.785807 0.021 Uiso 1 1 calc R U . . .
H28B H 0.646575 0.526209 0.811909 0.021 Uiso 1 1 calc R U . . .
C29 C 0.5899(2) 0.59904(10) 0.85943(17) 0.0173(5) Uani 1 1 d . . . . .
C30 C 0.5592(2) 0.65336(11) 0.83775(19) 0.0225(5) Uani 1 1 d . . . . .
H30 H 0.567014 0.668652 0.776880 0.027 Uiso 1 1 calc R U . . .
C31 C 0.5171(3) 0.68567(11) 0.9043(2) 0.0283(6) Uani 1 1 d . . . . .
H31 H 0.495441 0.722701 0.888469 0.034 Uiso 1 1 calc R U . . .
C32 C 0.5069(2) 0.66385(12) 0.9935(2) 0.0284(6) Uani 1 1 d . . . . .
H32 H 0.479093 0.686069 1.039196 0.034 Uiso 1 1 calc R U . . .
C33 C 0.5369(2) 0.60985(13) 1.01648(19) 0.0281(6) Uani 1 1 d . . . . .
H33 H 0.530028 0.594918 1.077906 0.034 Uiso 1 1 calc R U . . .
C34 C 0.5772(2) 0.57741(11) 0.94894(18) 0.0224(5) Uani 1 1 d . . . . .
H34 H 0.596179 0.540108 0.964110 0.027 Uiso 1 1 calc R U . . .
C35 C 0.6086(2) 0.54470(10) 0.61104(17) 0.0177(5) Uani 1 1 d . . . . .
H35A H 0.543087 0.541518 0.544320 0.021 Uiso 1 1 calc R U . . .
H35B H 0.644317 0.508021 0.631692 0.021 Uiso 1 1 calc R U . . .
C36 C 0.7157(2) 0.58229(10) 0.60300(17) 0.0178(5) Uani 1 1 d . . . . .
C37 C 0.8380(2) 0.56220(11) 0.60922(18) 0.0231(5) Uani 1 1 d . . . . .
H37 H 0.854310 0.524234 0.616615 0.028 Uiso 1 1 calc R U . . .
C38 C 0.9366(2) 0.59772(12) 0.6046(2) 0.0305(6) Uani 1 1 d . . . . .
H38 H 1.019966 0.583773 0.609320 0.037 Uiso 1 1 calc R U . . .
C39 C 0.9142(3) 0.65267(12) 0.5933(2) 0.0302(6) Uani 1 1 d . . . . .
H39 H 0.981883 0.676548 0.590240 0.036 Uiso 1 1 calc R U . . .
C40 C 0.7929(3) 0.67324(12) 0.5863(2) 0.0278(6) Uani 1 1 d . . . . .
H40 H 0.776930 0.711196 0.577954 0.033 Uiso 1 1 calc R U . . .
C41 C 0.6946(2) 0.63813(11) 0.59153(19) 0.0232(5) Uani 1 1 d . . . . .
H41 H 0.611709 0.652411 0.587228 0.028 Uiso 1 1 calc R U . . .
C42 C 1.2855(2) 0.61848(11) 0.19189(18) 0.0210(5) Uani 1 1 d . . . . .
C43 C 1.3581(2) 0.57239(11) 0.2324(2) 0.0257(6) Uani 1 1 d . . . . .
H43 H 1.319076 0.537472 0.220458 0.031 Uiso 1 1 calc R U . . .
C44 C 1.4870(3) 0.57697(13) 0.2900(2) 0.0314(6) Uani 1 1 d . . . . .
H44 H 1.534914 0.545263 0.316924 0.038 Uiso 1 1 calc R U . . .
C45 C 1.5452(2) 0.62741(13) 0.3081(2) 0.0318(6) Uani 1 1 d . . . . .
H45 H 1.633126 0.630366 0.347120 0.038 Uiso 1 1 calc R U . . .
C46 C 1.4759(3) 0.67338(12) 0.2695(2) 0.0286(6) Uani 1 1 d . . . . .
H46 H 1.515994 0.708085 0.281841 0.034 Uiso 1 1 calc R U . . .
C47 C 1.3467(2) 0.66912(11) 0.21215(19) 0.0252(6) Uani 1 1 d . . . . .
H47 H 1.299426 0.701160 0.186442 0.030 Uiso 1 1 calc R U . . .
C48 C 1.0079(2) 0.65003(10) 0.18112(18) 0.0200(5) Uani 1 1 d . . . . .
C49 C 0.8740(2) 0.65634(11) 0.1421(2) 0.0264(6) Uani 1 1 d . . . . .
H49 H 0.831280 0.642799 0.076599 0.032 Uiso 1 1 calc R U . . .
C50 C 0.8022(3) 0.68201(12) 0.1971(2) 0.0310(6) Uani 1 1 d . . . . .
H50 H 0.711508 0.685821 0.168808 0.037 Uiso 1 1 calc R U . . .
C51 C 0.8619(3) 0.70204(12) 0.2926(2) 0.0300(6) Uani 1 1 d . . . . .
H51 H 0.812754 0.719730 0.329973 0.036 Uiso 1 1 calc R U . . .
C52 C 0.9935(3) 0.69604(11) 0.3331(2) 0.0263(5) Uani 1 1 d . . . . .
H52 H 1.035221 0.709451 0.398833 0.032 Uiso 1 1 calc R U . . .
C53 C 1.0646(2) 0.67070(11) 0.2786(2) 0.0235(5) Uani 1 1 d . . . . .
H53 H 1.155245 0.667048 0.307937 0.028 Uiso 1 1 calc R U . . .
C54 C 1.0869(2) 0.63375(10) -0.01982(19) 0.0212(5) Uani 1 1 d . . . . .
C55 C 0.9458(3) 0.62566(12) -0.0823(2) 0.0289(6) Uani 1 1 d . . . . .
H55A H 0.936560 0.633431 -0.153357 0.043 Uiso 1 1 calc R U . . .
H55B H 0.890562 0.650400 -0.057894 0.043 Uiso 1 1 calc R U . . .
H55C H 0.919996 0.587995 -0.075443 0.043 Uiso 1 1 calc R U . . .
C56 C 1.1242(3) 0.69371(12) -0.0266(2) 0.0323(6) Uani 1 1 d . . . . .
H56A H 1.108637 0.703806 -0.097606 0.048 Uiso 1 1 calc R U . . .
H56B H 1.215870 0.698700 0.009592 0.048 Uiso 1 1 calc R U . . .
H56C H 1.071955 0.716813 0.003716 0.048 Uiso 1 1 calc R U . . .
C57 C 1.1710(3) 0.59757(12) -0.0647(2) 0.0310(6) Uani 1 1 d . . . . .
H57A H 1.143615 0.559612 -0.064226 0.046 Uiso 1 1 calc R U . . .
H57B H 1.261577 0.601017 -0.024277 0.046 Uiso 1 1 calc R U . . .
H57C H 1.161828 0.608905 -0.134183 0.046 Uiso 1 1 calc R U . . .
C58 C 0.9825(2) 0.51928(10) 0.14690(18) 0.0189(5) Uani 1 1 d . . . . .
H58 H 0.894136 0.531062 0.106395 0.023 Uiso 1 1 calc R U . . .
C59 C 1.0017(2) 0.53340(10) 0.25766(19) 0.0228(5) Uani 1 1 d . . . . .
C60 C 0.8924(4) 0.54931(13) 0.3781(2) 0.0430(8) Uani 1 1 d . . . . .
H60A H 0.954141 0.526559 0.427507 0.065 Uiso 1 1 calc R U . . .
H60B H 0.806539 0.545499 0.387444 0.065 Uiso 1 1 calc R U . . .
H60C H 0.919682 0.587416 0.387808 0.065 Uiso 1 1 calc R U . . .
C61 C 0.9938(2) 0.45651(10) 0.13701(17) 0.0183(5) Uani 1 1 d . . . . .
H61 H 0.948808 0.440102 0.183524 0.022 Uiso 1 1 calc R U . . .
C62 C 0.7910(2) 0.43595(11) 0.00731(19) 0.0225(5) Uani 1 1 d . . . . .
H62A H 0.756733 0.422931 -0.063081 0.027 Uiso 1 1 calc R U . . .
H62B H 0.763598 0.474242 0.009309 0.027 Uiso 1 1 calc R U . . .
C63 C 0.7339(2) 0.40198(12) 0.07472(19) 0.0269(6) Uani 1 1 d . . . . .
C64 C 0.6421(3) 0.42396(17) 0.1155(2) 0.0444(8) Uani 1 1 d . . . . .
H64 H 0.617794 0.461068 0.104065 0.053 Uiso 1 1 calc R U . . .
C65 C 0.5855(3) 0.3912(2) 0.1734(3) 0.0631(13) Uani 1 1 d . . . . .
H65 H 0.521763 0.406040 0.200421 0.076 Uiso 1 1 calc R U . . .
C66 C 0.6214(4) 0.3375(2) 0.1915(2) 0.0583(12) Uani 1 1 d . . . . .
H66 H 0.582402 0.315413 0.230661 0.070 Uiso 1 1 calc R U . . .
C67 C 0.7132(3) 0.31631(16) 0.1531(2) 0.0451(9) Uani 1 1 d . . . . .
H67 H 0.738512 0.279383 0.165823 0.054 Uiso 1 1 calc R U . . .
C68 C 0.7700(3) 0.34841(13) 0.0954(2) 0.0315(6) Uani 1 1 d . . . . .
H68 H 0.834670 0.333248 0.069778 0.038 Uiso 1 1 calc R U . . .
C69 C 0.9822(2) 0.45198(11) -0.04378(18) 0.0226(5) Uani 1 1 d . . . . .
H69A H 1.075698 0.459443 -0.015804 0.027 Uiso 1 1 calc R U . . .
H69B H 0.939030 0.486455 -0.071588 0.027 Uiso 1 1 calc R U . . .
C70 C 0.9619(2) 0.41070(11) -0.12861(19) 0.0230(5) Uani 1 1 d . . . . .
C71 C 0.9722(3) 0.35510(11) -0.1090(2) 0.0275(6) Uani 1 1 d . . . . .
H71 H 0.986813 0.342283 -0.041985 0.033 Uiso 1 1 calc R U . . .
C72 C 0.9614(3) 0.31838(12) -0.1868(2) 0.0326(6) Uani 1 1 d . . . . .
H72 H 0.967737 0.280475 -0.172939 0.039 Uiso 1 1 calc R U . . .
C73 C 0.9413(3) 0.33661(13) -0.2846(2) 0.0340(6) Uani 1 1 d . . . . .
H73 H 0.934557 0.311350 -0.337709 0.041 Uiso 1 1 calc R U . . .
C74 C 0.9311(3) 0.39163(14) -0.3045(2) 0.0341(6) Uani 1 1 d . . . . .
H74 H 0.917806 0.404382 -0.371505 0.041 Uiso 1 1 calc R U . . .
C75 C 0.9403(3) 0.42837(12) -0.2267(2) 0.0295(6) Uani 1 1 d . . . . .
H75 H 0.931695 0.466182 -0.241189 0.035 Uiso 1 1 calc R U . . .
C76 C 1.1354(2) 0.43857(10) 0.17675(19) 0.0228(5) Uani 1 1 d . . . . .
H76A H 1.185456 0.457377 0.137341 0.027 Uiso 1 1 calc R U . . .
H76B H 1.170049 0.450476 0.247804 0.027 Uiso 1 1 calc R U . . .
C77 C 1.1565(2) 0.37825(10) 0.17169(17) 0.0190(5) Uani 1 1 d . . . . .
C78 C 1.2372(3) 0.35756(13) 0.1192(2) 0.0315(6) Uani 1 1 d . . . . .
H78 H 1.278224 0.381718 0.084818 0.038 Uiso 1 1 calc R U . . .
C79 C 1.2588(3) 0.30202(14) 0.1164(2) 0.0409(8) Uani 1 1 d . . . . .
H79 H 1.314881 0.288622 0.080583 0.049 Uiso 1 1 calc R U . . .
C80 C 1.1996(3) 0.26609(12) 0.1651(2) 0.0376(7) Uani 1 1 d . . . . .
H80 H 1.214182 0.228073 0.162923 0.045 Uiso 1 1 calc R U . . .
C81 C 1.1188(3) 0.28636(11) 0.2171(2) 0.0314(6) Uani 1 1 d . . . . .
H81 H 1.077051 0.262026 0.250662 0.038 Uiso 1 1 calc R U . . .
N1 N 0.54775(18) 0.56547(8) 0.68476(14) 0.0152(4) Uani 1 1 d . . . . .
N2 N 0.93182(18) 0.43351(8) 0.03753(14) 0.0169(4) Uani 1 1 d . . . . .
O1 O 0.39434(15) 0.45318(7) 0.59634(12) 0.0167(3) Uani 1 1 d . . . . .
O2 O 0.21256(18) 0.45775(9) 0.70925(15) 0.0327(5) Uani 1 1 d . . . . .
O3 O 0.38567(18) 0.46291(8) 0.84689(13) 0.0280(4) Uani 1 1 d . . . . .
O4 O 1.07493(16) 0.54604(7) 0.10998(13) 0.0199(3) Uani 1 1 d . . . . .
O5 O 1.10323(19) 0.54255(8) 0.31826(14) 0.0323(4) Uani 1 1 d . . . . .
O6 O 0.8876(2) 0.53223(8) 0.27717(15) 0.0333(5) Uani 1 1 d . . . . .
Si1 Si 0.37059(6) 0.38721(2) 0.57311(4) 0.01484(13) Uani 1 1 d . . . . .
Si2 Si 1.11088(6) 0.61198(3) 0.11580(5) 0.01758(14) Uani 1 1 d . . . . .

loop_
_atom_site_aniso_label
_atom_site_aniso_U_11
_atom_site_aniso_U_22
_atom_site_aniso_U_33
_atom_site_aniso_U_23
_atom_site_aniso_U_13
_atom_site_aniso_U_12
C1 0.0279(13) 0.0119(11) 0.0193(12) -0.0012(9) -0.0003(10) -0.0025(10)
C01I 0.0222(12) 0.0221(13) 0.0197(12) 0.0014(10) 0.0031(9) 0.0026(10)
C2 0.0328(14) 0.0233(14) 0.0202(12) 0.0004(10) 0.0013(10) -0.0076(11)
C3 0.0528(19) 0.0277(15) 0.0238(14) 0.0029(12) 0.0043(13) -0.0175(14)
C4 0.062(2) 0.0280(16) 0.0215(14) 0.0080(12) -0.0072(13) -0.0130(14)
C5 0.0387(16) 0.0241(15) 0.0288(15) 0.0030(12) -0.0115(12) -0.0027(12)
C6 0.0284(13) 0.0193(13) 0.0261(13) 0.0009(10) -0.0035(11) -0.0004(10)
C7 0.0169(11) 0.0202(12) 0.0135(11) -0.0007(9) 0.0038(8) -0.0018(9)
C8 0.0208(12) 0.0187(12) 0.0199(12) -0.0010(10) 0.0065(9) -0.0009(10)
C9 0.0187(12) 0.0311(14) 0.0215(12) 0.0017(10) 0.0040(9) 0.0050(10)
C10 0.0162(12) 0.0384(16) 0.0186(12) -0.0040(11) 0.0055(9) -0.0055(11)
C11 0.0270(13) 0.0247(14) 0.0218(12) -0.0036(10) 0.0087(10) -0.0101(11)
C12 0.0227(12) 0.0188(12) 0.0171(11) -0.0008(9) 0.0040(9) -0.0004(10)
C13 0.0174(12) 0.0287(14) 0.0205(12) -0.0080(10) 0.0040(9) 0.0038(10)
C14 0.0230(14) 0.0394(17) 0.0386(16) -0.0212(13) 0.0060(12) 0.0033(12)
C15 0.0198(13) 0.0374(17) 0.0332(15) -0.0122(12) 0.0079(11) 0.0009(11)
C16 0.0393(16) 0.0491(19) 0.0203(13) 0.0021(13) 0.0141(11) 0.0083(14)
C17 0.0148(11) 0.0155(11) 0.0162(11) -0.0026(9) 0.0046(9) -0.0023(9)
C18 0.0232(13) 0.0156(12) 0.0236(13) -0.0027(9) 0.0109(10) -0.0033(10)
C19 0.058(2) 0.050(2) 0.0367(17) -0.0006(14) 0.0363(16) -0.0087(16)
C20 0.0108(10) 0.0161(12) 0.0177(11) -0.0017(9) 0.0048(8) -0.0017(9)
C21 0.0138(11) 0.0164(12) 0.0221(12) -0.0019(9) 0.0030(9) -0.0016(9)
C22 0.0104(10) 0.0194(13) 0.0215(11) -0.0042(10) -0.0012(8) -0.0004(9)
C23 0.0164(11) 0.0218(13) 0.0245(13) -0.0011(10) 0.0023(9) 0.0009(10)
C24 0.0197(12) 0.0228(14) 0.0323(14) 0.0042(11) 0.0022(10) -0.0012(10)
C25 0.0171(12) 0.0161(13) 0.0448(16) -0.0017(11) -0.0004(11) -0.0002(10)
C26 0.0193(12) 0.0246(14) 0.0349(14) -0.0123(11) 0.0022(10) 0.0042(10)
C27 0.0171(12) 0.0246(13) 0.0270(13) -0.0042(11) 0.0062(10) -0.0003(10)
C28 0.0131(11) 0.0197(12) 0.0191(11) -0.0014(9) 0.0027(9) -0.0009(9)
C29 0.0111(10) 0.0207(12) 0.0187(11) -0.0052(9) 0.0020(8) -0.0034(9)
C30 0.0232(12) 0.0210(13) 0.0241(12) -0.0022(10) 0.0080(10) -0.0061(10)
C31 0.0281(14) 0.0197(14) 0.0373(15) -0.0097(11) 0.0100(11) -0.0032(11)
C32 0.0212(12) 0.0356(16) 0.0297(14) -0.0163(12) 0.0094(10) -0.0056(11)
C33 0.0255(13) 0.0397(16) 0.0208(12) -0.0032(12) 0.0092(10) -0.0029(12)
C34 0.0200(12) 0.0251(13) 0.0211(12) 0.0008(10) 0.0044(9) 0.0008(10)
C35 0.0186(11) 0.0163(12) 0.0200(11) -0.0020(9) 0.0086(9) -0.0025(9)
C36 0.0180(11) 0.0222(12) 0.0140(11) -0.0013(9) 0.0060(9) -0.0045(9)
C37 0.0224(13) 0.0256(14) 0.0236(12) -0.0028(10) 0.0105(10) 0.0002(10)
C38 0.0185(12) 0.0411(17) 0.0353(15) -0.0040(12) 0.0135(11) -0.0034(11)
C39 0.0258(14) 0.0345(16) 0.0350(15) -0.0029(12) 0.0164(11) -0.0136(12)
C40 0.0294(14) 0.0253(14) 0.0285(14) 0.0041(11) 0.0084(11) -0.0066(11)
C41 0.0173(12) 0.0252(14) 0.0265(13) 0.0008(10) 0.0054(10) -0.0017(10)
C42 0.0160(11) 0.0254(13) 0.0212(12) -0.0011(10) 0.0047(9) -0.0001(10)
C43 0.0200(13) 0.0252(14) 0.0306(13) 0.0003(11) 0.0055(10) 0.0010(10)
C44 0.0214(13) 0.0357(16) 0.0349(15) 0.0059(13) 0.0050(11) 0.0061(11)
C45 0.0144(12) 0.0514(19) 0.0271(14) 0.0013(12) 0.0022(10) -0.0032(11)
C46 0.0228(13) 0.0334(15) 0.0300(14) -0.0054(12) 0.0082(11) -0.0099(11)
C47 0.0217(13) 0.0282(15) 0.0250(13) -0.0013(11) 0.0057(10) -0.0010(11)
C48 0.0213(12) 0.0145(12) 0.0241(12) 0.0009(10) 0.0062(10) 0.0004(9)
C49 0.0206(12) 0.0277(14) 0.0278(13) -0.0087(11) 0.0024(10) 0.0012(10)
C50 0.0199(13) 0.0328(16) 0.0382(16) -0.0078(12) 0.0053(11) 0.0042(11)
C51 0.0309(14) 0.0255(14) 0.0365(15) -0.0059(12) 0.0143(12) 0.0028(11)
C52 0.0303(14) 0.0233(13) 0.0231(13) -0.0033(11) 0.0045(10) -0.0015(11)
C53 0.0204(12) 0.0232(13) 0.0252(13) -0.0004(10) 0.0044(10) -0.0021(10)
C54 0.0203(12) 0.0209(13) 0.0203(12) 0.0038(9) 0.0028(10) -0.0007(9)
C55 0.0242(13) 0.0322(16) 0.0260(13) 0.0064(11) 0.0006(10) -0.0007(11)
C56 0.0359(15) 0.0260(15) 0.0312(15) 0.0074(11) 0.0037(12) -0.0065(12)
C57 0.0301(14) 0.0373(17) 0.0263(14) 0.0013(11) 0.0094(11) 0.0010(12)
C58 0.0178(11) 0.0187(13) 0.0203(12) 0.0027(9) 0.0058(9) 0.0006(9)
C59 0.0294(14) 0.0162(12) 0.0251(13) 0.0035(10) 0.0114(11) 0.0044(10)
C60 0.071(2) 0.0304(17) 0.0402(17) 0.0033(13) 0.0364(16) 0.0114(15)
C61 0.0191(12) 0.0181(12) 0.0179(12) 0.0031(9) 0.0057(9) 0.0006(9)
C62 0.0176(12) 0.0267(14) 0.0220(12) 0.0025(10) 0.0038(9) 0.0012(10)
C63 0.0172(12) 0.0428(17) 0.0186(12) 0.0018(11) 0.0019(9) -0.0069(11)
C64 0.0251(15) 0.074(3) 0.0355(17) 0.0029(16) 0.0113(12) 0.0018(15)
C65 0.0306(17) 0.130(4) 0.0354(18) 0.003(2) 0.0201(14) -0.012(2)
C66 0.046(2) 0.102(4) 0.0237(16) 0.0146(18) 0.0053(14) -0.038(2)
C67 0.0434(18) 0.062(2) 0.0238(15) 0.0120(15) 0.0006(13) -0.0286(17)
C68 0.0271(13) 0.0405(17) 0.0245(13) 0.0066(12) 0.0037(11) -0.0115(12)
C69 0.0281(13) 0.0204(13) 0.0231(12) 0.0004(10) 0.0131(10) -0.0033(10)
C70 0.0191(12) 0.0280(14) 0.0233(12) -0.0010(10) 0.0083(10) -0.0010(10)
C71 0.0319(14) 0.0273(15) 0.0234(13) -0.0018(11) 0.0082(11) 0.0018(11)
C72 0.0388(16) 0.0247(14) 0.0352(15) -0.0065(12) 0.0124(12) 0.0012(12)
C73 0.0335(15) 0.0404(17) 0.0301(15) -0.0129(13) 0.0123(12) -0.0005(13)
C74 0.0318(14) 0.0469(18) 0.0243(13) -0.0022(13) 0.0093(11) -0.0059(13)
C75 0.0341(15) 0.0300(15) 0.0233(13) 0.0012(11) 0.0068(11) -0.0022(12)
C76 0.0191(12) 0.0207(13) 0.0253(13) 0.0027(10) 0.0012(10) -0.0005(10)
C77 0.0158(11) 0.0217(13) 0.0157(11) -0.0007(9) -0.0011(9) 0.0017(9)
C78 0.0279(14) 0.0398(17) 0.0292(14) 0.0051(12) 0.0123(11) 0.0097(12)
C79 0.0376(17) 0.046(2) 0.0371(16) -0.0097(14) 0.0079(13) 0.0206(14)
C80 0.0343(16) 0.0217(15) 0.0435(17) -0.0113(13) -0.0094(13) 0.0084(12)
C81 0.0277(14) 0.0200(14) 0.0382(16) 0.0048(11) -0.0032(12) -0.0045(11)
N1 0.0124(9) 0.0170(10) 0.0161(9) -0.0021(8) 0.0042(7) -0.0032(7)
N2 0.0150(9) 0.0187(10) 0.0172(10) 0.0019(8) 0.0049(7) -0.0007(8)
O1 0.0208(8) 0.0153(8) 0.0142(8) -0.0010(6) 0.0054(6) -0.0025(7)
O2 0.0216(10) 0.0438(12) 0.0364(11) 0.0000(9) 0.0142(8) -0.0086(8)
O3 0.0356(10) 0.0335(11) 0.0189(9) -0.0014(8) 0.0143(8) -0.0095(8)
O4 0.0201(8) 0.0163(9) 0.0245(9) 0.0000(7) 0.0084(7) -0.0005(7)
O5 0.0394(11) 0.0324(11) 0.0231(9) -0.0008(8) 0.0063(8) 0.0018(9)
O6 0.0414(11) 0.0329(11) 0.0330(11) 0.0007(9) 0.0225(9) 0.0059(9)
Si1 0.0140(3) 0.0136(3) 0.0150(3) -0.0011(2) 0.0012(2) -0.0001(2)
Si2 0.0149(3) 0.0162(3) 0.0198(3) -0.0002(3) 0.0023(2) 0.0002(2)

loop_
_atom_type_symbol
_atom_type_description
_atom_type_scat_dispersion_real
_atom_type_scat_dispersion_imag
_atom_type_scat_source
C C 0.0181 0.0096 'International Tables Vol C Tables 4.2.6.8 and 6.1.1.4'
H H 0.0000 0.0000 'International Tables Vol C Tables 4.2.6.8 and 6.1.1.4'
N N 0.0311 0.0189 'International Tables Vol C Tables 4.2.6.8 and 6.1.1.4'
O O 0.0492 0.0322 'International Tables Vol C Tables 4.2.6.8 and 6.1.1.4'
Si Si 0.2541 0.3302 'International Tables Vol C Tables 4.2.6.8 and 6.1.1.4'

loop_
_geom_angle_atom_site_label_1
_geom_angle_atom_site_label_2
_geom_angle_atom_site_label_3
_geom_angle
_geom_angle_site_symmetry_1
_geom_angle_site_symmetry_3
_geom_angle_publ_flag
C2 C1 C6 117.5(2) . . ?
C2 C1 Si1 120.29(19) . . ?
C6 C1 Si1 121.8(2) . . ?
C81 C01I C77 121.0(3) . . ?
C81 C01I H01I 119.5 . . ?
C77 C01I H01I 119.5 . . ?
C3 C2 C1 121.3(3) . . ?
C3 C2 H2 119.3 . . ?
C1 C2 H2 119.3 . . ?
C4 C3 C2 119.7(3) . . ?
C4 C3 H3 120.1 . . ?
C2 C3 H3 120.1 . . ?
C5 C4 C3 120.2(3) . . ?
C5 C4 H4 119.9 . . ?
C3 C4 H4 119.9 . . ?
C4 C5 C6 120.1(3) . . ?
C4 C5 H5 119.9 . . ?
C6 C5 H5 119.9 . . ?
C5 C6 C1 121.0(3) . . ?
C5 C6 H6 119.5 . . ?
C1 C6 H6 119.5 . . ?
C12 C7 C8 117.5(2) . . ?
C12 C7 Si1 120.81(18) . . ?
C8 C7 Si1 121.63(18) . . ?
C9 C8 C7 120.7(2) . . ?
C9 C8 H8 119.6 . . ?
C7 C8 H8 119.6 . . ?
C10 C9 C8 120.5(2) . . ?
C10 C9 H9 119.8 . . ?
C8 C9 H9 119.8 . . ?
C11 C10 C9 119.7(2) . . ?
C11 C10 H10 120.2 . . ?
C9 C10 H10 120.2 . . ?
C10 C11 C12 119.9(2) . . ?
C10 C11 H11 120.0 . . ?
C12 C11 H11 120.0 . . ?
C11 C12 C7 121.7(2) . . ?
C11 C12 H12 119.2 . . ?
C7 C12 H12 119.2 . . ?
C14 C13 C15 109.6(2) . . ?
C14 C13 C16 109.4(2) . . ?
C15 C13 C16 108.1(2) . . ?
C14 C13 Si1 110.40(19) . . ?
C15 C13 Si1 113.42(17) . . ?
C16 C13 Si1 105.80(17) . . ?
C13 C14 H14A 109.5 . . ?
C13 C14 H14B 109.5 . . ?
H14A C14 H14B 109.5 . . ?
C13 C14 H14C 109.5 . . ?
H14A C14 H14C 109.5 . . ?
H14B C14 H14C 109.5 . . ?
C13 C15 H15A 109.5 . . ?
C13 C15 H15B 109.5 . . ?
H15A C15 H15B 109.5 . . ?
C13 C15 H15C 109.5 . . ?
H15A C15 H15C 109.5 . . ?
H15B C15 H15C 109.5 . . ?
C13 C16 H16A 109.5 . . ?
C13 C16 H16B 109.5 . . ?
H16A C16 H16B 109.5 . . ?
C13 C16 H16C 109.5 . . ?
H16A C16 H16C 109.5 . . ?
H16B C16 H16C 109.5 . . ?
O1 C17 C18 112.11(18) . . ?
O1 C17 C20 110.14(18) . . ?
C18 C17 C20 107.59(18) . . ?
O1 C17 H17 109.0 . . ?
C18 C17 H17 109.0 . . ?
C20 C17 H17 109.0 . . ?
O2 C18 O3 124.9(2) . . ?
O2 C18 C17 125.6(2) . . ?
O3 C18 C17 109.4(2) . . ?
O3 C19 H19A 109.5 . . ?
O3 C19 H19B 109.5 . . ?
H19A C19 H19B 109.5 . . ?
O3 C19 H19C 109.5 . . ?
H19A C19 H19C 109.5 . . ?
H19B C19 H19C 109.5 . . ?
N1 C20 C21 112.07(19) . . ?
N1 C20 C17 114.53(18) . . ?
C21 C20 C17 111.18(18) . . ?
N1 C20 H20 106.1 . . ?
C21 C20 H20 106.1 . . ?
C17 C20 H20 106.1 . . ?
C22 C21 C20 112.05(19) . . ?
C22 C21 H21A 109.2 . . ?
C20 C21 H21A 109.2 . . ?
C22 C21 H21B 109.2 . . ?
C20 C21 H21B 109.2 . . ?
H21A C21 H21B 107.9 . . ?
C27 C22 C23 118.2(2) . . ?
C27 C22 C21 121.1(2) . . ?
C23 C22 C21 120.8(2) . . ?
C24 C23 C22 121.2(2) . . ?
C24 C23 H23 119.4 . . ?
C22 C23 H23 119.4 . . ?
C25 C24 C23 119.8(3) . . ?
C25 C24 H24 120.1 . . ?
C23 C24 H24 120.1 . . ?
C24 C25 C26 119.6(2) . . ?
C24 C25 H25 120.2 . . ?
C26 C25 H25 120.2 . . ?
C25 C26 C27 120.4(2) . . ?
C25 C26 H26 119.8 . . ?
C27 C26 H26 119.8 . . ?
C26 C27 C22 120.8(2) . . ?
C26 C27 H27 119.6 . . ?
C22 C27 H27 119.6 . . ?
N1 C28 C29 112.12(19) . . ?
N1 C28 H28A 109.2 . . ?
C29 C28 H28A 109.2 . . ?
N1 C28 H28B 109.2 . . ?
C29 C28 H28B 109.2 . . ?
H28A C28 H28B 107.9 . . ?
C30 C29 C34 118.7(2) . . ?
C30 C29 C28 120.5(2) . . ?
C34 C29 C28 120.9(2) . . ?
C29 C30 C31 120.7(2) . . ?
C29 C30 H30 119.7 . . ?
C31 C30 H30 119.7 . . ?
C32 C31 C30 120.0(3) . . ?
C32 C31 H31 120.0 . . ?
C30 C31 H31 120.0 . . ?
C31 C32 C33 120.3(2) . . ?
C31 C32 H32 119.9 . . ?
C33 C32 H32 119.9 . . ?
C32 C33 C34 119.6(2) . . ?
C32 C33 H33 120.2 . . ?
C34 C33 H33 120.2 . . ?
C29 C34 C33 120.8(2) . . ?
C29 C34 H34 119.6 . . ?
C33 C34 H34 119.6 . . ?
N1 C35 C36 110.55(19) . . ?
N1 C35 H35A 109.5 . . ?
C36 C35 H35A 109.5 . . ?
N1 C35 H35B 109.5 . . ?
C36 C35 H35B 109.5 . . ?
H35A C35 H35B 108.1 . . ?
C37 C36 C41 118.6(2) . . ?
C37 C36 C35 121.0(2) . . ?
C41 C36 C35 120.4(2) . . ?
C36 C37 C38 120.1(3) . . ?
C36 C37 H37 119.9 . . ?
C38 C37 H37 119.9 . . ?
C39 C38 C37 120.6(3) . . ?
C39 C38 H38 119.7 . . ?
C37 C38 H38 119.7 . . ?
C38 C39 C40 120.0(2) . . ?
C38 C39 H39 120.0 . . ?
C40 C39 H39 120.0 . . ?
C39 C40 C41 119.7(3) . . ?
C39 C40 H40 120.2 . . ?
C41 C40 H40 120.2 . . ?
C40 C41 C36 121.1(2) . . ?
C40 C41 H41 119.5 . . ?
C36 C41 H41 119.5 . . ?
C47 C42 C43 117.5(2) . . ?
C47 C42 Si2 121.78(19) . . ?
C43 C42 Si2 120.7(2) . . ?
C44 C43 C42 121.0(3) . . ?
C44 C43 H43 119.5 . . ?
C42 C43 H43 119.5 . . ?
C45 C44 C43 120.2(3) . . ?
C45 C44 H44 119.9 . . ?
C43 C44 H44 119.9 . . ?
C46 C45 C44 120.0(2) . . ?
C46 C45 H45 120.0 . . ?
C44 C45 H45 120.0 . . ?
C45 C46 C47 120.1(3) . . ?
C45 C46 H46 119.9 . . ?
C47 C46 H46 119.9 . . ?
C46 C47 C42 121.2(3) . . ?
C46 C47 H47 119.4 . . ?
C42 C47 H47 119.4 . . ?
C49 C48 C53 116.3(2) . . ?
C49 C48 Si2 124.25(19) . . ?
C53 C48 Si2 119.33(19) . . ?
C50 C49 C48 121.4(2) . . ?
C50 C49 H49 119.3 . . ?
C48 C49 H49 119.3 . . ?
C51 C50 C49 120.5(2) . . ?
C51 C50 H50 119.7 . . ?
C49 C50 H50 119.7 . . ?
C52 C51 C50 119.2(3) . . ?
C52 C51 H51 120.4 . . ?
C50 C51 H51 120.4 . . ?
C53 C52 C51 120.3(2) . . ?
C53 C52 H52 119.9 . . ?
C51 C52 H52 119.9 . . ?
C52 C53 C48 122.3(2) . . ?
C52 C53 H53 118.9 . . ?
C48 C53 H53 118.9 . . ?
C57 C54 C55 108.0(2) . . ?
C57 C54 C56 109.5(2) . . ?
C55 C54 C56 109.0(2) . . ?
C57 C54 Si2 108.29(17) . . ?
C55 C54 Si2 110.31(17) . . ?
C56 C54 Si2 111.65(18) . . ?
C54 C55 H55A 109.5 . . ?
C54 C55 H55B 109.5 . . ?
H55A C55 H55B 109.5 . . ?
C54 C55 H55C 109.5 . . ?
H55A C55 H55C 109.5 . . ?
H55B C55 H55C 109.5 . . ?
C54 C56 H56A 109.5 . . ?
C54 C56 H56B 109.5 . . ?
H56A C56 H56B 109.5 . . ?
C54 C56 H56C 109.5 . . ?
H56A C56 H56C 109.5 . . ?
H56B C56 H56C 109.5 . . ?
C54 C57 H57A 109.5 . . ?
C54 C57 H57B 109.5 . . ?
H57A C57 H57B 109.5 . . ?
C54 C57 H57C 109.5 . . ?
H57A C57 H57C 109.5 . . ?
H57B C57 H57C 109.5 . . ?
O4 C58 C59 110.84(19) . . ?
O4 C58 C61 110.32(19) . . ?
C59 C58 C61 108.83(19) . . ?
O4 C58 H58 108.9 . . ?
C59 C58 H58 108.9 . . ?
C61 C58 H58 108.9 . . ?
O5 C59 O6 125.1(2) . . ?
O5 C59 C58 125.2(2) . . ?
O6 C59 C58 109.6(2) . . ?
O6 C60 H60A 109.5 . . ?
O6 C60 H60B 109.5 . . ?
H60A C60 H60B 109.5 . . ?
O6 C60 H60C 109.5 . . ?
H60A C60 H60C 109.5 . . ?
H60B C60 H60C 109.5 . . ?
N2 C61 C76 111.2(2) . . ?
N2 C61 C58 116.17(19) . . ?
C76 C61 C58 110.4(2) . . ?
N2 C61 H61 106.1 . . ?
C76 C61 H61 106.1 . . ?
C58 C61 H61 106.1 . . ?
N2 C62 C63 112.5(2) . . ?
N2 C62 H62A 109.1 . . ?
C63 C62 H62A 109.1 . . ?
N2 C62 H62B 109.1 . . ?
C63 C62 H62B 109.1 . . ?
H62A C62 H62B 107.8 . . ?
C68 C63 C64 118.7(3) . . ?
C68 C63 C62 120.8(2) . . ?
C64 C63 C62 120.5(3) . . ?
C63 C64 C65 119.7(4) . . ?
C63 C64 H64 120.2 . . ?
C65 C64 H64 120.2 . . ?
C66 C65 C64 120.6(4) . . ?
C66 C65 H65 119.7 . . ?
C64 C65 H65 119.7 . . ?
C67 C66 C65 119.6(3) . . ?
C67 C66 H66 120.2 . . ?
C65 C66 H66 120.2 . . ?
C66 C67 C68 120.3(4) . . ?
C66 C67 H67 119.8 . . ?
C68 C67 H67 119.8 . . ?
C63 C68 C67 121.0(3) . . ?
C63 C68 H68 119.5 . . ?
C67 C68 H68 119.5 . . ?
N2 C69 C70 112.8(2) . . ?
N2 C69 H69A 109.0 . . ?
C70 C69 H69A 109.0 . . ?
N2 C69 H69B 109.0 . . ?
C70 C69 H69B 109.0 . . ?
H69A C69 H69B 107.8 . . ?
C75 C70 C71 118.8(2) . . ?
C75 C70 C69 119.8(2) . . ?
C71 C70 C69 121.3(2) . . ?
C72 C71 C70 120.3(3) . . ?
C72 C71 H71 119.8 . . ?
C70 C71 H71 119.8 . . ?
C73 C72 C71 120.3(3) . . ?
C73 C72 H72 119.8 . . ?
C71 C72 H72 119.8 . . ?
C74 C73 C72 119.7(3) . . ?
C74 C73 H73 120.2 . . ?
C72 C73 H73 120.2 . . ?
C73 C74 C75 120.0(3) . . ?
C73 C74 H74 120.0 . . ?
C75 C74 H74 120.0 . . ?
C70 C75 C74 120.9(3) . . ?
C70 C75 H75 119.5 . . ?
C74 C75 H75 119.5 . . ?
C77 C76 C61 114.6(2) . . ?
C77 C76 H76A 108.6 . . ?
C61 C76 H76A 108.6 . . ?
C77 C76 H76B 108.6 . . ?
C61 C76 H76B 108.6 . . ?
H76A C76 H76B 107.6 . . ?
C78 C77 C01I 117.9(2) . . ?
C78 C77 C76 120.9(2) . . ?
C01I C77 C76 121.2(2) . . ?
C77 C78 C79 120.8(3) . . ?
C77 C78 H78 119.6 . . ?
C79 C78 H78 119.6 . . ?
C80 C79 C78 120.7(3) . . ?
C80 C79 H79 119.6 . . ?
C78 C79 H79 119.6 . . ?
C79 C80 C81 118.8(3) . . ?
C79 C80 H80 120.6 . . ?
C81 C80 H80 120.6 . . ?
C80 C81 C01I 120.8(3) . . ?
C80 C81 H81 119.6 . . ?
C01I C81 H81 119.6 . . ?
C35 N1 C28 111.56(18) . . ?
C35 N1 C20 115.31(18) . . ?
C28 N1 C20 112.22(18) . . ?
C61 N2 C62 114.04(19) . . ?
C61 N2 C69 115.89(19) . . ?
C62 N2 C69 111.16(19) . . ?
C17 O1 Si1 126.45(14) . . ?
C18 O3 C19 115.3(2) . . ?
C58 O4 Si2 128.07(15) . . ?
C59 O6 C60 114.5(2) . . ?
O1 Si1 C7 109.28(10) . . ?
O1 Si1 C1 108.45(9) . . ?
C7 Si1 C1 109.21(11) . . ?
O1 Si1 C13 104.04(10) . . ?
C7 Si1 C13 108.70(10) . . ?
C1 Si1 C13 116.89(12) . . ?
O4 Si2 C48 110.18(10) . . ?
O4 Si2 C42 106.99(10) . . ?
C48 Si2 C42 109.17(11) . . ?
O4 Si2 C54 105.34(10) . . ?
C48 Si2 C54 114.13(11) . . ?
C42 Si2 C54 110.74(11) . . ?

loop_
_geom_bond_atom_site_label_1
_geom_bond_atom_site_label_2
_geom_bond_distance
_geom_bond_site_symmetry_2
_geom_bond_publ_flag
C1 C2 1.396(4) . ?
C1 C6 1.407(4) . ?
C1 Si1 1.880(2) . ?
C01I C81 1.382(4) . ?
C01I C77 1.391(4) . ?
C01I H01I 0.9500 . ?
C2 C3 1.394(4) . ?
C2 H2 0.9500 . ?
C3 C4 1.385(5) . ?
C3 H3 0.9500 . ?
C4 C5 1.378(5) . ?
C4 H4 0.9500 . ?
C5 C6 1.390(4) . ?
C5 H5 0.9500 . ?
C6 H6 0.9500 . ?
C7 C12 1.399(3) . ?
C7 C8 1.401(3) . ?
C7 Si1 1.878(2) . ?
C8 C9 1.391(3) . ?
C8 H8 0.9500 . ?
C9 C10 1.387(4) . ?
C9 H9 0.9500 . ?
C10 C11 1.381(4) . ?
C10 H10 0.9500 . ?
C11 C12 1.386(4) . ?
C11 H11 0.9500 . ?
C12 H12 0.9500 . ?
C13 C14 1.532(4) . ?
C13 C15 1.536(3) . ?
C13 C16 1.540(4) . ?
C13 Si1 1.894(2) . ?
C14 H14A 0.9800 . ?
C14 H14B 0.9800 . ?
C14 H14C 0.9800 . ?
C15 H15A 0.9800 . ?
C15 H15B 0.9800 . ?
C15 H15C 0.9800 . ?
C16 H16A 0.9800 . ?
C16 H16B 0.9800 . ?
C16 H16C 0.9800 . ?
C17 O1 1.415(3) . ?
C17 C18 1.517(3) . ?
C17 C20 1.555(3) . ?
C17 H17 1.0000 . ?
C18 O2 1.199(3) . ?
C18 O3 1.341(3) . ?
C19 O3 1.447(3) . ?
C19 H19A 0.9800 . ?
C19 H19B 0.9800 . ?
C19 H19C 0.9800 . ?
C20 N1 1.467(3) . ?
C20 C21 1.538(3) . ?
C20 H20 1.0000 . ?
C21 C22 1.507(3) . ?
C21 H21A 0.9900 . ?
C21 H21B 0.9900 . ?
C22 C27 1.391(3) . ?
C22 C23 1.393(4) . ?
C23 C24 1.390(4) . ?
C23 H23 0.9500 . ?
C24 C25 1.383(4) . ?
C24 H24 0.9500 . ?
C25 C26 1.384(4) . ?
C25 H25 0.9500 . ?
C26 C27 1.387(4) . ?
C26 H26 0.9500 . ?
C27 H27 0.9500 . ?
C28 N1 1.465(3) . ?
C28 C29 1.513(3) . ?
C28 H28A 0.9900 . ?
C28 H28B 0.9900 . ?
C29 C30 1.388(4) . ?
C29 C34 1.394(3) . ?
C30 C31 1.392(4) . ?
C30 H30 0.9500 . ?
C31 C32 1.381(4) . ?
C31 H31 0.9500 . ?
C32 C33 1.382(4) . ?
C32 H32 0.9500 . ?
C33 C34 1.394(4) . ?
C33 H33 0.9500 . ?
C34 H34 0.9500 . ?
C35 N1 1.461(3) . ?
C35 C36 1.513(3) . ?
C35 H35A 0.9900 . ?
C35 H35B 0.9900 . ?
C36 C37 1.392(3) . ?
C36 C41 1.393(4) . ?
C37 C38 1.396(4) . ?
C37 H37 0.9500 . ?
C38 C39 1.374(4) . ?
C38 H38 0.9500 . ?
C39 C40 1.385(4) . ?
C39 H39 0.9500 . ?
C40 C41 1.389(4) . ?
C40 H40 0.9500 . ?
C41 H41 0.9500 . ?
C42 C47 1.400(4) . ?
C42 C43 1.400(4) . ?
C42 Si2 1.883(2) . ?
C43 C44 1.395(4) . ?
C43 H43 0.9500 . ?
C44 C45 1.381(4) . ?
C44 H44 0.9500 . ?
C45 C46 1.376(4) . ?
C45 H45 0.9500 . ?
C46 C47 1.396(4) . ?
C46 H46 0.9500 . ?
C47 H47 0.9500 . ?
C48 C49 1.401(4) . ?
C48 C53 1.405(4) . ?
C48 Si2 1.879(3) . ?
C49 C50 1.390(4) . ?
C49 H49 0.9500 . ?
C50 C51 1.383(4) . ?
C50 H50 0.9500 . ?
C51 C52 1.378(4) . ?
C51 H51 0.9500 . ?
C52 C53 1.377(4) . ?
C52 H52 0.9500 . ?
C53 H53 0.9500 . ?
C54 C57 1.530(4) . ?
C54 C55 1.533(3) . ?
C54 C56 1.539(4) . ?
C54 Si2 1.898(3) . ?
C55 H55A 0.9800 . ?
C55 H55B 0.9800 . ?
C55 H55C 0.9800 . ?
C56 H56A 0.9800 . ?
C56 H56B 0.9800 . ?
C56 H56C 0.9800 . ?
C57 H57A 0.9800 . ?
C57 H57B 0.9800 . ?
C57 H57C 0.9800 . ?
C58 O4 1.414(3) . ?
C58 C59 1.528(3) . ?
C58 C61 1.558(3) . ?
C58 H58 1.0000 . ?
C59 O5 1.193(3) . ?
C59 O6 1.342(3) . ?
C60 O6 1.448(4) . ?
C60 H60A 0.9800 . ?
C60 H60B 0.9800 . ?
C60 H60C 0.9800 . ?
C61 N2 1.459(3) . ?
C61 C76 1.535(3) . ?
C61 H61 1.0000 . ?
C62 N2 1.460(3) . ?
C62 C63 1.514(4) . ?
C62 H62A 0.9900 . ?
C62 H62B 0.9900 . ?
C63 C68 1.380(4) . ?
C63 C64 1.389(4) . ?
C64 C65 1.400(5) . ?
C64 H64 0.9500 . ?
C65 C66 1.378(7) . ?
C65 H65 0.9500 . ?
C66 C67 1.362(6) . ?
C66 H66 0.9500 . ?
C67 C68 1.389(4) . ?
C67 H67 0.9500 . ?
C68 H68 0.9500 . ?
C69 N2 1.461(3) . ?
C69 C70 1.520(3) . ?
C69 H69A 0.9900 . ?
C69 H69B 0.9900 . ?
C70 C75 1.381(4) . ?
C70 C71 1.392(4) . ?
C71 C72 1.385(4) . ?
C71 H71 0.9500 . ?
C72 C73 1.383(4) . ?
C72 H72 0.9500 . ?
C73 C74 1.379(5) . ?
C73 H73 0.9500 . ?
C74 C75 1.388(4) . ?
C74 H74 0.9500 . ?
C75 H75 0.9500 . ?
C76 C77 1.505(3) . ?
C76 H76A 0.9900 . ?
C76 H76B 0.9900 . ?
C77 C78 1.387(4) . ?
C78 C79 1.388(4) . ?
C78 H78 0.9500 . ?
C79 C80 1.379(5) . ?
C79 H79 0.9500 . ?
C80 C81 1.380(5) . ?
C80 H80 0.9500 . ?
C81 H81 0.9500 . ?
O1 Si1 1.6592(17) . ?
O4 Si2 1.6639(18) . ?
